data_7041574
loop_
_publ_author_name
'Raj, Pushap'
'Singh, Amanpreet'
'Singh, Ajnesh'
'Singh, Narinder'

_publ_section_title
;
 Syntheses, crystal structures and photophysical properties of Cu(ii)
 complexes: fine tuning of a coordination sphere for selective binding of
 azamethiphos.
;
_journal_issue 3
_journal_name_full 'Dalton transactions (Cambridge, England : 2003)'
_journal_page_first 985
_journal_page_last 994
_journal_paper_doi 10.1039/c6dt04039j
_journal_volume 46
_journal_year 2017
_chemical_formula_moiety 'C24 H16 Cu N6 O10'
_chemical_formula_sum 'C24 H16 Cu N6 O10'
_chemical_formula_weight 611.97
_space_group_crystal_system triclinic
_space_group_IT_number 2
_space_group_name_Hall '-P 1'
_space_group_name_H-M_alt 'P -1'
_symmetry_space_group_name_Hall '-P 1'
_symmetry_space_group_name_H-M 'P -1'
_atom_sites_solution_hydrogens geom
_audit_creation_method SHELXL-2014/7
_audit_update_record
;
2016-11-16 deposited with the CCDC.
2016-12-08 downloaded from the CCDC.
;
_cell_angle_alpha 75.700(2)
_cell_angle_beta 78.644(2)
_cell_angle_gamma 84.546(2)
_cell_formula_units_Z 1
_cell_length_a 7.3858(4)
_cell_length_b 7.9511(4)
_cell_length_c 9.9894(5)
_cell_measurement_reflns_used 1450
_cell_measurement_temperature 293(2)
_cell_measurement_theta_max 28.284
_cell_measurement_theta_min 2.139
_cell_volume 556.66(5)
_computing_cell_refinement 'APEX2 (Bruker, 2010); SAINT (Bruker, 2009)'
_computing_data_collection 'APEX2 (Bruker, 2010)'
_computing_data_reduction 'SAINT (Bruker, 2009);XPREP(Sheldrick,2008)'
_computing_molecular_graphics 'XP (Siemens)'
_computing_publication_material SHELXL-97
_computing_structure_refinement 'SHELXL-2014/7 (Sheldrick, 2014)'
_computing_structure_solution 'SHELXS-97 (Sheldrick, 2008)'
_diffrn_ambient_temperature 293(2)
_diffrn_measured_fraction_theta_full 1.000
_diffrn_measured_fraction_theta_max 0.996
_diffrn_measurement_device_type 'Bruker D8 Venture PHOTON 100 CMOS'
_diffrn_measurement_method 'phi scan'
_diffrn_radiation_monochromator mirrors
_diffrn_radiation_source 'INCOATEC Imus micro-focus source'
_diffrn_radiation_type MoK\a
_diffrn_radiation_wavelength 0.71073
_diffrn_reflns_av_R_equivalents 0.0446
_diffrn_reflns_av_unetI/netI 0.0430
_diffrn_reflns_Laue_measured_fraction_full 1.000
_diffrn_reflns_Laue_measured_fraction_max 0.996
_diffrn_reflns_limit_h_max 9
_diffrn_reflns_limit_h_min -9
_diffrn_reflns_limit_k_max 10
_diffrn_reflns_limit_k_min -10
_diffrn_reflns_limit_l_max 13
_diffrn_reflns_limit_l_min -13
_diffrn_reflns_number 12175
_diffrn_reflns_point_group_measured_fraction_full 1.000
_diffrn_reflns_point_group_measured_fraction_max 0.996
_diffrn_reflns_theta_full 25.242
_diffrn_reflns_theta_max 28.284
_diffrn_reflns_theta_min 2.139
_exptl_absorpt_coefficient_mu 1.061
_exptl_absorpt_correction_T_max .731
_exptl_absorpt_correction_T_min .701
_exptl_absorpt_correction_type multi-scan
_exptl_absorpt_process_details 'SADABS; (sheldrick, 2003)'
_exptl_crystal_colour 'Pale blue'
_exptl_crystal_density_diffrn 1.826
_exptl_crystal_description block
_exptl_crystal_F_000 311
_exptl_crystal_size_max .4
_exptl_crystal_size_mid .3
_exptl_crystal_size_min .3
_refine_diff_density_max 0.430
_refine_diff_density_min -0.397
_refine_diff_density_rms 0.065
_refine_ls_extinction_method none
_refine_ls_goodness_of_fit_ref 1.046
_refine_ls_hydrogen_treatment mixed
_refine_ls_matrix_type full
_refine_ls_number_parameters 194
_refine_ls_number_reflns 2745
_refine_ls_number_restraints 0
_refine_ls_restrained_S_all 1.046
_refine_ls_R_factor_all 0.0557
_refine_ls_R_factor_gt 0.0386
_refine_ls_shift/su_max 0.000
_refine_ls_shift/su_mean 0.000
_refine_ls_structure_factor_coef Fsqd
_refine_ls_weighting_details 'w=1/[\s^2^(Fo^2^)+(0.0409P)^2^+0.2157P] where P=(Fo^2^+2Fc^2^)/3'
_refine_ls_weighting_scheme calc
_refine_ls_wR_factor_gt 0.0814
_refine_ls_wR_factor_ref 0.0871
_reflns_Friedel_coverage 0.000
_reflns_number_gt 2283
_reflns_number_total 2745
_reflns_threshold_expression 'I > 2\s(I)'
_cod_data_source_file c6dt04039j2.cif
_cod_data_source_block shelx
_cod_depositor_comments
;
The following automatic conversions were performed:
'__computing_data_collection' tag replaced with
'_computing_data_collection' tag.

Automatic conversion script
Id: cif_correct_tags 4268 2015-11-12 08:31:59Z antanas 

 Adding full bibliography for 7041574--7041575.cif.
;
_cod_database_code 7041574
_shelx_shelxl_version_number 2014/7
_shelx_space_group_comment
;
The symmetry employed for this shelxl refinement is uniquely defined
by the following loop, which should always be used as a source of
symmetry information in preference to the above space-group names.
They are only intended as comments.
;

loop_
_space_group_symop_operation_xyz
'x, y, z'
'-x, -y, -z'

loop_
_atom_site_label
_atom_site_type_symbol
_atom_site_fract_x
_atom_site_fract_y
_atom_site_fract_z
_atom_site_U_iso_or_equiv
_atom_site_adp_type
_atom_site_occupancy
_atom_site_site_symmetry_order
_atom_site_calc_flag
_atom_site_refinement_flags_posn
_atom_site_refinement_flags_adp
_atom_site_refinement_flags_occupancy
Cu1 Cu 0.0000 0.0000 0.5000 0.02641(13) Uani 1 2 d S . P
O1 O 0.1854(2) 0.56080(19) 0.38188(16) 0.0393(4) Uani 1 1 d . . .
O2 O 0.0579(2) 0.06891(18) 0.27631(16) 0.0351(4) Uani 1 1 d . . .
O3 O 0.2509(2) -0.1546(2) 0.53544(17) 0.0446(4) Uani 1 1 d . . .
O4 O 0.5282(2) -0.2649(2) 0.4888(2) 0.0520(5) Uani 1 1 d . . .
O5 O 0.4339(3) -0.0389(3) 0.3449(2) 0.0648(6) Uani 1 1 d . . .
N1 N 0.1422(2) 0.3123(2) 0.32359(17) 0.0273(4) Uani 1 1 d . . .
N2 N 0.1057(3) 0.2292(2) 0.46950(18) 0.0285(4) Uani 1 1 d . . .
H1A H 0.029(3) 0.294(3) 0.503(3) 0.034 Uiso 1 1 d . U .
H1B H 0.211(4) 0.223(3) 0.495(2) 0.034 Uiso 1 1 d . U .
N3 N 0.4069(3) -0.1515(2) 0.4536(2) 0.0374(4) Uani 1 1 d . . .
C1 C 0.1905(3) 0.4876(3) 0.2883(2) 0.0280(4) Uani 1 1 d . . .
C2 C 0.2437(3) 0.5643(3) 0.1383(2) 0.0275(4) Uani 1 1 d . . .
C3 C 0.3083(3) 0.7302(3) 0.0949(2) 0.0325(5) Uani 1 1 d . . .
H3A H 0.3152 0.7931 0.1607 0.039 Uiso 1 1 calc R U .
C4 C 0.3631(3) 0.8031(3) -0.0487(2) 0.0366(5) Uani 1 1 d . . .
H4A H 0.4080 0.9141 -0.0777 0.044 Uiso 1 1 calc R U .
C5 C 0.3515(3) 0.7127(3) -0.1472(2) 0.0362(5) Uani 1 1 d . . .
H5A H 0.3876 0.7637 -0.2420 0.043 Uiso 1 1 calc R U .
C6 C 0.2856(3) 0.5435(3) -0.1063(2) 0.0316(5) Uani 1 1 d . . .
C7 C 0.2755(3) 0.4446(3) -0.2049(2) 0.0386(5) Uani 1 1 d . . .
H7A H 0.3125 0.4916 -0.3004 0.046 Uiso 1 1 calc R U .
C8 C 0.2114(3) 0.2804(3) -0.1598(2) 0.0409(6) Uani 1 1 d . . .
H8A H 0.2045 0.2172 -0.2254 0.049 Uiso 1 1 calc R U .
C9 C 0.1563(3) 0.2062(3) -0.0170(2) 0.0343(5) Uani 1 1 d . . .
H9A H 0.1120 0.0949 0.0116 0.041 Uiso 1 1 calc R U .
C10 C 0.1674(3) 0.2977(3) 0.0819(2) 0.0275(4) Uani 1 1 d . . .
C11 C 0.2317(3) 0.4679(2) 0.0391(2) 0.0263(4) Uani 1 1 d . . .
C12 C 0.1179(3) 0.2154(3) 0.2311(2) 0.0271(4) Uani 1 1 d . . .

loop_
_atom_site_aniso_label
_atom_site_aniso_U_11
_atom_site_aniso_U_22
_atom_site_aniso_U_33
_atom_site_aniso_U_23
_atom_site_aniso_U_13
_atom_site_aniso_U_12
Cu1 0.0315(2) 0.02039(19) 0.02463(19) -0.00058(13) -0.00263(14) -0.00546(14)
O1 0.0537(11) 0.0287(8) 0.0368(8) -0.0127(7) -0.0020(7) -0.0077(7)
O2 0.0408(9) 0.0205(7) 0.0430(9) -0.0057(6) -0.0051(7) -0.0070(6)
O3 0.0402(10) 0.0496(10) 0.0380(9) -0.0013(7) -0.0035(7) -0.0032(8)
O4 0.0414(10) 0.0529(11) 0.0617(12) -0.0128(9) -0.0122(9) 0.0017(9)
O5 0.0602(13) 0.0615(13) 0.0547(12) 0.0130(10) 0.0036(10) -0.0124(10)
N1 0.0315(10) 0.0213(8) 0.0286(9) -0.0044(7) -0.0039(7) -0.0053(7)
N2 0.0310(10) 0.0250(9) 0.0281(9) -0.0050(7) -0.0031(7) -0.0017(8)
N3 0.0406(11) 0.0371(10) 0.0372(10) -0.0103(9) -0.0074(9) -0.0104(9)
C1 0.0267(11) 0.0218(10) 0.0354(11) -0.0074(8) -0.0043(9) -0.0013(8)
C2 0.0249(10) 0.0215(9) 0.0346(11) -0.0048(8) -0.0043(8) -0.0005(8)
C3 0.0325(12) 0.0238(10) 0.0403(12) -0.0081(9) -0.0034(9) -0.0024(9)
C4 0.0343(12) 0.0240(10) 0.0457(13) -0.0004(9) -0.0027(10) -0.0028(9)
C5 0.0310(12) 0.0342(11) 0.0356(12) 0.0030(9) -0.0021(9) -0.0009(9)
C6 0.0239(11) 0.0344(11) 0.0338(11) -0.0059(9) -0.0036(9) 0.0028(9)
C7 0.0389(13) 0.0445(13) 0.0312(11) -0.0085(10) -0.0052(10) 0.0006(11)
C8 0.0442(14) 0.0459(14) 0.0378(12) -0.0201(11) -0.0081(10) 0.0009(11)
C9 0.0323(12) 0.0311(11) 0.0430(13) -0.0142(10) -0.0081(10) -0.0006(9)
C10 0.0228(10) 0.0246(10) 0.0352(11) -0.0077(8) -0.0057(8) 0.0016(8)
C11 0.0211(10) 0.0231(10) 0.0334(11) -0.0054(8) -0.0044(8) 0.0020(8)
C12 0.0223(10) 0.0231(10) 0.0360(11) -0.0080(8) -0.0053(8) 0.0016(8)

loop_
_atom_type_symbol
_atom_type_description
_atom_type_scat_dispersion_real
_atom_type_scat_dispersion_imag
_atom_type_scat_source
C C 0.0033 0.0016 'International Tables Vol C Tables 4.2.6.8 and 6.1.1.4'
H H 0.0000 0.0000 'International Tables Vol C Tables 4.2.6.8 and 6.1.1.4'
Cu Cu 0.3201 1.2651 'International Tables Vol C Tables 4.2.6.8 and 6.1.1.4'
N N 0.0061 0.0033 'International Tables Vol C Tables 4.2.6.8 and 6.1.1.4'
O O 0.0106 0.0060 'International Tables Vol C Tables 4.2.6.8 and 6.1.1.4'

loop_
_geom_angle_atom_site_label_1
_geom_angle_atom_site_label_2
_geom_angle_atom_site_label_3
_geom_angle
_geom_angle_site_symmetry_1
_geom_angle_site_symmetry_3
N2 Cu1 N2 180.0 2_556 .
N2 Cu1 O2 99.70(6) 2_556 .
N2 Cu1 O2 80.30(6) . .
N2 Cu1 O2 80.30(6) 2_556 2_556
N2 Cu1 O2 99.70(6) . 2_556
O2 Cu1 O2 180.0 . 2_556
N2 Cu1 O3 83.62(8) 2_556 .
N2 Cu1 O3 96.38(8) . .
O2 Cu1 O3 98.55(6) . .
O2 Cu1 O3 81.45(6) 2_556 .
N2 Cu1 O3 96.38(8) 2_556 2_556
N2 Cu1 O3 83.62(8) . 2_556
O2 Cu1 O3 81.45(6) . 2_556
O2 Cu1 O3 98.55(6) 2_556 2_556
O3 Cu1 O3 180.0 . 2_556
C12 O2 Cu1 111.68(13) . .
N3 O3 Cu1 128.58(14) . .
C12 N1 C1 126.51(17) . .
C12 N1 N2 116.61(15) . .
C1 N1 N2 116.80(16) . .
N1 N2 Cu1 110.89(12) . .
N1 N2 H1A 103.8(17) . .
Cu1 N2 H1A 109.2(17) . .
N1 N2 H1B 103.8(16) . .
Cu1 N2 H1B 113.9(16) . .
H1A N2 H1B 115(2) . .
O5 N3 O4 122.1(2) . .
O5 N3 O3 119.8(2) . .
O4 N3 O3 118.06(19) . .
O1 C1 N1 118.73(18) . .
O1 C1 C2 125.71(18) . .
N1 C1 C2 115.56(17) . .
C3 C2 C11 120.65(19) . .
C3 C2 C1 119.37(19) . .
C11 C2 C1 119.97(17) . .
C2 C3 C4 119.6(2) . .
C2 C3 H3A 120.2 . .
C4 C3 H3A 120.2 . .
C5 C4 C3 120.9(2) . .
C5 C4 H4A 119.6 . .
C3 C4 H4A 119.6 . .
C4 C5 C6 120.9(2) . .
C4 C5 H5A 119.6 . .
C6 C5 H5A 119.6 . .
C5 C6 C11 118.7(2) . .
C5 C6 C7 122.4(2) . .
C11 C6 C7 118.88(19) . .
C8 C7 C6 120.2(2) . .
C8 C7 H7A 119.9 . .
C6 C7 H7A 119.9 . .
C7 C8 C9 121.1(2) . .
C7 C8 H8A 119.5 . .
C9 C8 H8A 119.5 . .
C10 C9 C8 120.2(2) . .
C10 C9 H9A 119.9 . .
C8 C9 H9A 119.9 . .
C9 C10 C11 120.24(19) . .
C9 C10 C12 119.58(19) . .
C11 C10 C12 120.15(19) . .
C10 C11 C2 121.27(18) . .
C10 C11 C6 119.38(19) . .
C2 C11 C6 119.35(18) . .
O2 C12 N1 120.14(18) . .
O2 C12 C10 123.82(19) . .
N1 C12 C10 116.04(17) . .

loop_
_geom_bond_atom_site_label_1
_geom_bond_atom_site_label_2
_geom_bond_distance
_geom_bond_site_symmetry_2
Cu1 N2 1.9814(18) 2_556
Cu1 N2 1.9814(18) .
Cu1 O2 2.1307(15) .
Cu1 O2 2.1307(15) 2_556
Cu1 O3 2.1632(17) .
Cu1 O3 2.1632(17) 2_556
O1 C1 1.211(3) .
O2 C12 1.231(2) .
O3 N3 1.273(2) .
O4 N3 1.246(3) .
O5 N3 1.220(2) .
N1 C12 1.387(3) .
N1 C1 1.413(2) .
N1 N2 1.427(2) .
N2 H1A 0.81(3) .
N2 H1B 0.85(3) .
C1 C2 1.461(3) .
C2 C3 1.382(3) .
C2 C11 1.414(3) .
C3 C4 1.401(3) .
C3 H3A 0.9300 .
C4 C5 1.374(3) .
C4 H4A 0.9300 .
C5 C6 1.409(3) .
C5 H5A 0.9300 .
C6 C11 1.420(3) .
C6 C7 1.420(3) .
C7 C8 1.369(3) .
C7 H7A 0.9300 .
C8 C9 1.397(3) .
C8 H8A 0.9300 .
C9 C10 1.383(3) .
C9 H9A 0.9300 .
C10 C11 1.413(3) .
C10 C12 1.461(3) .

loop_
_geom_torsion_atom_site_label_1
_geom_torsion_atom_site_label_2
_geom_torsion_atom_site_label_3
_geom_torsion_atom_site_label_4
_geom_torsion
C12 N1 N2 Cu1 -6.6(2)
C1 N1 N2 Cu1 170.40(14)
Cu1 O3 N3 O5 7.9(3)
Cu1 O3 N3 O4 -172.45(15)
C12 N1 C1 O1 171.4(2)
N2 N1 C1 O1 -5.3(3)
C12 N1 C1 C2 -8.8(3)
N2 N1 C1 C2 174.52(17)
O1 C1 C2 C3 5.3(3)
N1 C1 C2 C3 -174.49(18)
O1 C1 C2 C11 -175.7(2)
N1 C1 C2 C11 4.5(3)
C11 C2 C3 C4 -0.3(3)
C1 C2 C3 C4 178.68(19)
C2 C3 C4 C5 0.8(3)
C3 C4 C5 C6 -0.6(3)
C4 C5 C6 C11 -0.2(3)
C4 C5 C6 C7 -178.6(2)
C5 C6 C7 C8 179.6(2)
C11 C6 C7 C8 1.2(3)
C6 C7 C8 C9 -0.5(4)
C7 C8 C9 C10 -0.6(4)
C8 C9 C10 C11 1.0(3)
C8 C9 C10 C12 -177.0(2)
C9 C10 C11 C2 179.80(19)
C12 C10 C11 C2 -2.2(3)
C9 C10 C11 C6 -0.3(3)
C12 C10 C11 C6 177.71(18)
C3 C2 C11 C10 179.49(19)
C1 C2 C11 C10 0.5(3)
C3 C2 C11 C6 -0.4(3)
C1 C2 C11 C6 -179.39(18)
C5 C6 C11 C10 -179.25(19)
C7 C6 C11 C10 -0.8(3)
C5 C6 C11 C2 0.6(3)
C7 C6 C11 C2 179.1(2)
Cu1 O2 C12 N1 0.8(2)
Cu1 O2 C12 C10 -179.24(15)
C1 N1 C12 O2 -172.78(19)
N2 N1 C12 O2 3.9(3)
C1 N1 C12 C10 7.2(3)
N2 N1 C12 C10 -176.07(17)
C9 C10 C12 O2 -3.3(3)
C11 C10 C12 O2 178.65(19)
C9 C10 C12 N1 176.68(19)
C11 C10 C12 N1 -1.4(3)
